data_7208059
loop_
_publ_author_name
'Li, Jia-Bin'
'Dong, Xi-Yan'
'Cao, Li-Hui'
'Zang, Shuang-Quan'
'Mak, Thomas C. W.'

_publ_section_title
;
 N-donor ligand mediated assembly of divalent zinc and cadmium
 coordination polymers based on 2,3,2&#x2032;,3&#x2032;-thiaphthalic acid:
 structures and properties
;
_journal_issue 13
_journal_name_full CrystEngComm
_journal_page_first 4444
_journal_paper_doi 10.1039/c2ce06705f
_journal_volume 14
_journal_year 2012
_chemical_formula_sum 'C104 H110 N8 O61 S4 Zn8'
_chemical_formula_weight 3099.20
_chemical_name_systematic
;
?
;
_space_group_IT_number 2
_symmetry_space_group_name_Hall '-P 1'
_symmetry_space_group_name_H-M 'P -1'
_atom_sites_solution_hydrogens geom
_atom_sites_solution_primary direct
_atom_sites_solution_secondary difmap
_audit_creation_method SHELXL-97
_cell_angle_alpha 77.950(4)
_cell_angle_beta 89.748(4)
_cell_angle_gamma 86.294(4)
_cell_formula_units_Z 1
_cell_length_a 9.2969(5)
_cell_length_b 15.1541(7)
_cell_length_c 21.5699(10)
_cell_measurement_reflns_used 7529
_cell_measurement_temperature 296(2)
_cell_measurement_theta_max 29.2219
_cell_measurement_theta_min 2.8912
_cell_volume 2965.6(3)
_computing_structure_refinement 'SHELXL-97 (Sheldrick, 1997)'
_computing_structure_solution 'SHELXS-97 (Sheldrick, 1990)'
_diffrn_ambient_temperature 296(2)
_diffrn_measured_fraction_theta_full 0.998
_diffrn_measured_fraction_theta_max 0.998
_diffrn_radiation_monochromator graphite
_diffrn_radiation_source 'fine-focus sealed tube'
_diffrn_radiation_type MoK\a
_diffrn_radiation_wavelength 0.71073
_diffrn_reflns_av_R_equivalents 0.0392
_diffrn_reflns_av_sigmaI/netI 0.0615
_diffrn_reflns_limit_h_max 10
_diffrn_reflns_limit_h_min -11
_diffrn_reflns_limit_k_max 18
_diffrn_reflns_limit_k_min -17
_diffrn_reflns_limit_l_max 23
_diffrn_reflns_limit_l_min -25
_diffrn_reflns_number 22353
_diffrn_reflns_theta_full 25.00
_diffrn_reflns_theta_max 25.00
_diffrn_reflns_theta_min 2.90
_exptl_absorpt_coefficient_mu 1.767
_exptl_absorpt_correction_T_max 1.00000
_exptl_absorpt_correction_T_min 0.87128
_exptl_absorpt_correction_type multi-scan
_exptl_absorpt_process_details SADABS(2009)
_exptl_crystal_density_diffrn 1.735
_exptl_crystal_density_method 'not measured'
_exptl_crystal_F_000 1582
_exptl_crystal_size_max 0.22
_exptl_crystal_size_mid 0.16
_exptl_crystal_size_min 0.14
_refine_diff_density_max 0.771
_refine_diff_density_min -0.654
_refine_diff_density_rms 0.082
_refine_ls_extinction_method none
_refine_ls_goodness_of_fit_ref 0.950
_refine_ls_hydrogen_treatment constr
_refine_ls_matrix_type full
_refine_ls_number_parameters 836
_refine_ls_number_reflns 10401
_refine_ls_number_restraints 17
_refine_ls_restrained_S_all 0.954
_refine_ls_R_factor_all 0.0745
_refine_ls_R_factor_gt 0.0491
_refine_ls_shift/su_max 0.001
_refine_ls_shift/su_mean 0.000
_refine_ls_structure_factor_coef Fsqd
_refine_ls_weighting_details 'calc w=1/[\s^2^(Fo^2^)+(0.0512P)^2^+3.6982P] where P=(Fo^2^+2Fc^2^)/3'
_refine_ls_weighting_scheme calc
_refine_ls_wR_factor_gt 0.1061
_refine_ls_wR_factor_ref 0.1170
_reflns_number_gt 7672
_reflns_number_total 10401
_reflns_threshold_expression >2sigma(I)
_cod_data_source_file c2ce06705f.txt
_cod_data_source_block 5
_cod_database_code 7208059

loop_
_symmetry_equiv_pos_as_xyz
'x, y, z'
'-x, -y, -z'

loop_
_atom_site_label
_atom_site_type_symbol
_atom_site_fract_x
_atom_site_fract_y
_atom_site_fract_z
_atom_site_U_iso_or_equiv
_atom_site_adp_type
_atom_site_occupancy
_atom_site_symmetry_multiplicity
_atom_site_calc_flag
_atom_site_refinement_flags
_atom_site_disorder_assembly
_atom_site_disorder_group
Zn1 Zn 0.30404(5) 0.38064(3) -0.51679(2) 0.02389(13) Uani 1 1 d . . .
Zn2 Zn 0.29743(6) 0.21812(4) -0.06600(2) 0.03447(15) Uani 1 1 d . . .
Zn3 Zn 0.75410(6) 0.22049(5) 0.05506(3) 0.0513(2) Uani 1 1 d U . .
Zn4 Zn 1.30785(5) -0.12092(3) 0.49231(2) 0.02369(13) Uani 1 1 d . . .
N1 N 0.8992(4) 0.1907(3) 0.12737(17) 0.0386(10) Uani 1 1 d . . .
N2 N 1.2625(4) -0.0164(2) 0.41052(15) 0.0280(9) Uani 1 1 d . . .
N3 N 0.1560(4) 0.2796(3) -0.13599(16) 0.0315(9) Uani 1 1 d . . .
N4 N -0.2511(4) 0.5148(2) -0.40255(15) 0.0280(9) Uani 1 1 d . . .
O1 O 0.3386(4) 0.3435(2) -0.35953(13) 0.0403(9) Uani 1 1 d . . .
O2 O 0.3462(3) 0.27045(18) -0.43907(12) 0.0237(6) Uani 1 1 d . . .
O3 O 0.1166(3) 0.0951(2) -0.43334(14) 0.0361(8) Uani 1 1 d . . .
O4 O 0.0441(3) 0.2151(2) -0.39515(13) 0.0313(7) Uani 1 1 d . . .
O5 O 0.5190(4) 0.3023(2) -0.12774(15) 0.0435(7) Uani 1 1 d . . .
O6 O 0.4642(3) 0.1596(2) -0.10354(14) 0.0429(8) Uani 1 1 d U . .
O7 O 0.7099(4) 0.1908(2) -0.02529(15) 0.0493(10) Uani 1 1 d . . .
O8 O 0.9290(4) 0.1262(3) -0.01740(15) 0.0588(11) Uani 1 1 d . . .
O9 O 1.1182(3) -0.4097(2) 0.57360(14) 0.0360(8) Uani 1 1 d . . .
O10 O 1.0428(3) -0.2880(2) 0.60964(14) 0.0328(7) Uani 1 1 d . . .
O11 O 1.3466(3) -0.22974(18) 0.57033(12) 0.0229(6) Uani 1 1 d . . .
O12 O 1.3094(4) -0.15351(19) 0.64802(13) 0.0384(8) Uani 1 1 d . . .
O13 O 1.5177(4) -0.1423(3) 0.86726(17) 0.0603(12) Uani 1 1 d . . .
O14 O 1.4175(4) -0.2720(3) 0.90759(16) 0.0543(10) Uani 1 1 d . . .
O15 O 1.6777(4) -0.2522(3) 0.98559(15) 0.0520(10) Uani 1 1 d . . .
O16 O 1.8853(6) -0.3347(4) 0.9980(3) 0.0634(15) Uani 0.658(6) 1 d PDU A 1
O16' O 1.7601(13) -0.3828(6) 1.0174(4) 0.0634(15) Uani 0.342(6) 1 d PD A 2
O1W O 0.0918(3) 0.36749(19) -0.49039(13) 0.0287(7) Uani 1 1 d . . .
H1WA H 0.0845 0.3187 -0.4660 0.043 Uiso 1 1 d R . .
H1WB H 0.0326 0.3805 -0.5222 0.043 Uiso 1 1 d R . .
O2W O 0.3274(3) 0.47608(18) -0.45642(12) 0.0261(7) Uani 1 1 d . . .
H2WB H 0.3328 0.4371 -0.4199 0.039 Uiso 1 1 d R . .
H2WA H 0.2510 0.5060 -0.4556 0.039 Uiso 1 1 d R . .
O3W O 0.5191(3) 0.3738(2) -0.53464(15) 0.0420(8) Uani 1 1 d . . .
H3WA H 0.5661 0.3406 -0.5475 0.063 Uiso 1 1 d R . .
H3WB H 0.5502 0.4237 -0.5367 0.063 Uiso 1 1 d R . .
O4W O 0.2679(4) 0.2826(2) -0.57775(15) 0.0461(9) Uani 1 1 d . . .
H4WA H 0.2953 0.2298 -0.5577 0.069 Uiso 1 1 d R . .
H4WB H 0.1893 0.2833 -0.5873 0.069 Uiso 1 1 d R . .
O5W O 0.2111(4) 0.0954(2) -0.03446(16) 0.0537(10) Uani 1 1 d . . .
H5WB H 0.2470 0.0721 -0.0038 0.081 Uiso 1 1 d R . .
H5WA H 0.1316 0.1025 -0.0296 0.081 Uiso 1 1 d R . .
O6W O 0.7292(7) 0.0641(4) 0.0985(3) 0.0441(17) Uani 0.50 1 d P . .
H6WB H 0.6528 0.0555 0.0997 0.066 Uiso 0.50 1 d PR . .
H6WA H 0.7704 0.0362 0.0784 0.066 Uiso 0.50 1 d PR . .
O7W O 0.8272(4) 0.3457(3) 0.01607(17) 0.0610(9) Uani 1 1 d U . .
H7WB H 0.9117 0.3577 0.0056 0.092 Uiso 1 1 d R . .
H7WA H 0.7942 0.3634 -0.0199 0.092 Uiso 1 1 d R . .
O8W O 1.0940(3) -0.1365(2) 0.51613(13) 0.0309(7) Uani 1 1 d . . .
H8WB H 1.0311 -0.1174 0.4860 0.046 Uiso 1 1 d R . .
H8WA H 1.0870 -0.1842 0.5418 0.046 Uiso 1 1 d R . .
O9W O 1.3267(3) -0.02448(18) 0.55013(12) 0.0262(7) Uani 1 1 d . . .
H9WA H 1.2570 0.0068 0.5516 0.039 Uiso 1 1 d R . .
H9WB H 1.3361 -0.0507 0.5873 0.039 Uiso 1 1 d R . .
O10W O 1.2726(4) -0.2214(2) 0.43102(15) 0.0478(9) Uani 1 1 d . . .
O11W O 1.5260(3) -0.1282(2) 0.47824(14) 0.0371(8) Uani 1 1 d . . .
H11A H 1.5587 -0.0833 0.4714 0.056 Uiso 1 1 d R . .
H11B H 1.5470 -0.1691 0.4650 0.056 Uiso 1 1 d R . .
O12W O 0.3759(5) 0.0226(3) 0.0651(2) 0.0866(15) Uani 1 1 d . . .
H12A H 0.4375 0.0311 0.0835 0.130 Uiso 1 1 d R . .
H12B H 0.3958 -0.0243 0.0501 0.130 Uiso 1 1 d R . .
O13W O 0.5441(5) 0.4643(3) 0.0609(2) 0.0877(15) Uani 1 1 d . . .
H13A H 0.5406 0.4197 0.0921 0.132 Uiso 1 1 d R . .
H13B H 0.6188 0.4892 0.0694 0.132 Uiso 1 1 d R . .
O14W O 0.8222(11) 0.4888(7) 0.0780(5) 0.272(5) Uani 1 1 d . . .
H14A H 0.8311 0.5441 0.0788 0.407 Uiso 1 1 d R . .
H14B H 0.8689 0.4758 0.0525 0.407 Uiso 1 1 d R . .
O15W O 0.6848(4) 0.4261(3) 0.90765(18) 0.0667(12) Uani 1 1 d . . .
H15A H 0.6534 0.3896 0.8943 0.100 Uiso 1 1 d R . .
H15B H 0.6178 0.4466 0.9199 0.100 Uiso 1 1 d R . .
S1 S 0.54693(14) 0.25045(8) -0.27029(5) 0.0377(3) Uani 1 1 d . . .
S2 S 1.51568(14) -0.23827(8) 0.74204(5) 0.0354(3) Uani 1 1 d . . .
C1 C 0.3383(4) 0.1851(3) -0.33466(17) 0.0223(9) Uani 1 1 d . . .
C2 C 0.2423(4) 0.1221(3) -0.34417(18) 0.0224(9) Uani 1 1 d . . .
C3 C 0.2478(5) 0.0368(3) -0.30409(19) 0.0280(10) Uani 1 1 d . . .
H3 H 0.1869 -0.0065 -0.3111 0.034 Uiso 1 1 calc R . .
C4 C 0.3451(5) 0.0172(3) -0.25345(19) 0.0306(11) Uani 1 1 d . . .
H4 H 0.3485 -0.0396 -0.2267 0.037 Uiso 1 1 calc R . .
C5 C 0.4359(5) 0.0798(3) -0.24233(18) 0.0272(10) Uani 1 1 d . . .
H5 H 0.4984 0.0658 -0.2076 0.033 Uiso 1 1 calc R . .
C6 C 0.4351(4) 0.1644(3) -0.28274(18) 0.0249(10) Uani 1 1 d . . .
C7 C 0.6875(5) 0.1894(3) -0.2195(2) 0.0318(11) Uani 1 1 d . . .
C8 C 0.8055(5) 0.1528(3) -0.2463(2) 0.0406(12) Uani 1 1 d . . .
H8 H 0.8065 0.1552 -0.2898 0.049 Uiso 1 1 calc R . .
C9 C 0.9228(5) 0.1124(4) -0.2093(2) 0.0467(14) Uani 1 1 d . . .
H9 H 1.0008 0.0856 -0.2273 0.056 Uiso 1 1 calc R . .
C10 C 0.9221(5) 0.1127(3) -0.1459(2) 0.0408(12) Uani 1 1 d . . .
H10 H 1.0019 0.0870 -0.1212 0.049 Uiso 1 1 calc R . .
C11 C 0.8063(5) 0.1499(3) -0.1175(2) 0.0305(10) Uani 1 1 d . . .
C12 C 0.6855(5) 0.1877(3) -0.15452(19) 0.0278(9) Uani 1 1 d U . .
C13 C 0.3414(4) 0.2740(3) -0.38095(18) 0.0220(9) Uani 1 1 d . . .
C14 C 0.1259(4) 0.1462(3) -0.39465(18) 0.0238(9) Uani 1 1 d . . .
C15 C 0.5483(6) 0.2212(4) -0.1256(2) 0.0435(7) Uani 1 1 d U . .
C16 C 0.8175(5) 0.1546(3) -0.0487(2) 0.0360(11) Uani 1 1 d . . .
C17 C 0.8628(5) 0.2149(3) 0.1820(2) 0.0404(13) Uani 1 1 d . . .
H17 H 0.7800 0.2525 0.1827 0.049 Uiso 1 1 calc R . .
C18 C 1.0221(6) 0.1422(4) 0.1270(2) 0.0501(15) Uani 1 1 d . . .
H18 H 1.0516 0.1268 0.0891 0.060 Uiso 1 1 calc R . .
C19 C 0.9426(5) 0.1865(3) 0.2371(2) 0.0395(13) Uani 1 1 d . . .
H19 H 0.9123 0.2043 0.2740 0.047 Uiso 1 1 calc R . .
C20 C 1.1092(5) 0.1129(3) 0.1800(2) 0.0431(14) Uani 1 1 d . . .
H20 H 1.1964 0.0805 0.1767 0.052 Uiso 1 1 calc R . .
C21 C 1.0677(5) 0.1314(3) 0.23752(19) 0.0284(10) Uani 1 1 d . . .
C22 C 1.1438(5) 0.0891(3) 0.29744(19) 0.0260(10) Uani 1 1 d . . .
C23 C 1.2760(5) 0.0416(3) 0.2993(2) 0.0366(12) Uani 1 1 d . . .
H23 H 1.3283 0.0443 0.2621 0.044 Uiso 1 1 calc R . .
C24 C 1.0787(5) 0.0878(3) 0.35554(19) 0.0313(11) Uani 1 1 d . . .
H24 H 0.9937 0.1227 0.3579 0.038 Uiso 1 1 calc R . .
C25 C 1.1402(5) 0.0346(3) 0.4098(2) 0.0336(11) Uani 1 1 d . . .
H25 H 1.0937 0.0345 0.4481 0.040 Uiso 1 1 calc R . .
C26 C 1.3311(5) -0.0097(3) 0.3551(2) 0.0364(12) Uani 1 1 d . . .
H26 H 1.4201 -0.0412 0.3545 0.044 Uiso 1 1 calc R . .
C27 C 1.3252(4) -0.3125(3) 0.67496(17) 0.0217(9) Uani 1 1 d . . .
C28 C 1.2395(4) -0.3797(3) 0.66392(18) 0.0257(10) Uani 1 1 d . . .
C29 C 1.2493(5) -0.4649(3) 0.7038(2) 0.0361(11) Uani 1 1 d . . .
H29 H 1.1940 -0.5103 0.6958 0.043 Uiso 1 1 calc R . .
C30 C 1.3422(5) -0.4814(3) 0.7555(2) 0.0421(13) Uani 1 1 d . . .
H30 H 1.3497 -0.5385 0.7819 0.051 Uiso 1 1 calc R . .
C31 C 1.4230(5) -0.4153(3) 0.7682(2) 0.0351(11) Uani 1 1 d . . .
H31 H 1.4829 -0.4274 0.8037 0.042 Uiso 1 1 calc R . .
C32 C 1.4169(4) -0.3296(3) 0.72848(18) 0.0239(9) Uani 1 1 d . . .
C33 C 1.6498(5) -0.2932(3) 0.7977(2) 0.0300(10) Uani 1 1 d . . .
C34 C 1.7660(5) -0.3419(4) 0.7774(3) 0.0461(11) Uani 1 1 d U . .
H34 H 1.7714 -0.3470 0.7352 0.055 Uiso 1 1 calc R . .
C35 C 1.8736(6) -0.3826(4) 0.8197(3) 0.0490(11) Uani 1 1 d U . .
H35 H 1.9505 -0.4162 0.8064 0.059 Uiso 1 1 calc R . .
C36 C 1.8663(6) -0.3732(4) 0.8815(3) 0.0527(15) Uani 1 1 d U . .
H36 H 1.9376 -0.4019 0.9102 0.063 Uiso 1 1 calc R . .
C37 C 1.7555(5) -0.3219(3) 0.9022(2) 0.0420(13) Uani 1 1 d . A .
C38 C 1.6438(5) -0.2811(3) 0.8600(2) 0.0302(10) Uani 1 1 d . . .
C39 C 1.1249(4) -0.3574(3) 0.61165(19) 0.0258(10) Uani 1 1 d . . .
C40 C 1.3265(4) -0.2249(3) 0.62819(18) 0.0224(9) Uani 1 1 d . . .
C41 C 1.5171(5) -0.2257(4) 0.8805(2) 0.0383(12) Uani 1 1 d . . .
C42 C 1.7559(6) -0.3093(4) 0.9693(3) 0.067(2) Uani 1 1 d D . .
C43 C 0.1833(5) 0.2674(4) -0.1942(2) 0.0456(14) Uani 1 1 d . . .
H43 H 0.2657 0.2323 -0.2006 0.055 Uiso 1 1 calc R . .
C44 C 0.0369(5) 0.3294(4) -0.1292(2) 0.0447(14) Uani 1 1 d . . .
H44 H 0.0140 0.3378 -0.0887 0.054 Uiso 1 1 calc R . .
C45 C 0.0959(5) 0.3041(4) -0.2453(2) 0.0452(14) Uani 1 1 d . . .
H45 H 0.1187 0.2919 -0.2848 0.054 Uiso 1 1 calc R . .
C46 C -0.0551(5) 0.3693(3) -0.1782(2) 0.0425(14) Uani 1 1 d . . .
H46 H -0.1373 0.4034 -0.1704 0.051 Uiso 1 1 calc R . .
C47 C -0.0254(5) 0.3589(3) -0.23900(18) 0.0256(10) Uani 1 1 d . . .
C48 C -0.1129(5) 0.4063(3) -0.29473(18) 0.0258(10) Uani 1 1 d . . .
C49 C -0.0660(5) 0.4053(3) -0.35574(19) 0.0350(12) Uani 1 1 d . . .
H49 H 0.0138 0.3679 -0.3619 0.042 Uiso 1 1 calc R . .
C50 C -0.2390(5) 0.4604(3) -0.2907(2) 0.0414(13) Uani 1 1 d . . .
H50 H -0.2800 0.4610 -0.2513 0.050 Uiso 1 1 calc R . .
C51 C -0.3026(5) 0.5124(3) -0.3445(2) 0.0389(13) Uani 1 1 d . . .
H51 H -0.3860 0.5479 -0.3403 0.047 Uiso 1 1 calc R . .
C52 C -0.1366(5) 0.4589(3) -0.4070(2) 0.0358(12) Uani 1 1 d . . .
H52 H -0.1026 0.4561 -0.4473 0.043 Uiso 1 1 calc R . .

loop_
_atom_site_aniso_label
_atom_site_aniso_U_11
_atom_site_aniso_U_22
_atom_site_aniso_U_33
_atom_site_aniso_U_23
_atom_site_aniso_U_13
_atom_site_aniso_U_12
Zn1 0.0240(3) 0.0248(3) 0.0219(3) -0.00394(19) -0.00144(19) 0.0027(2)
Zn2 0.0319(3) 0.0486(4) 0.0226(3) -0.0078(2) -0.0082(2) 0.0017(3)
Zn3 0.0363(4) 0.0945(5) 0.0279(3) -0.0243(3) -0.0092(2) -0.0021(3)
Zn4 0.0235(3) 0.0259(3) 0.0211(3) -0.00453(19) -0.00026(19) 0.0015(2)
N1 0.040(2) 0.047(3) 0.029(2) -0.0107(18) -0.0033(18) 0.007(2)
N2 0.028(2) 0.031(2) 0.0240(19) -0.0043(15) -0.0006(15) 0.0049(17)
N3 0.031(2) 0.041(2) 0.0227(19) -0.0075(16) -0.0049(16) -0.0016(18)
N4 0.030(2) 0.030(2) 0.0229(19) -0.0057(15) -0.0027(15) 0.0075(17)
O1 0.078(3) 0.0230(17) 0.0209(16) -0.0059(13) -0.0068(16) -0.0038(17)
O2 0.0288(16) 0.0238(16) 0.0172(15) -0.0027(11) -0.0019(12) 0.0024(13)
O3 0.0388(19) 0.0373(19) 0.0361(18) -0.0204(15) -0.0179(14) 0.0114(15)
O4 0.0310(18) 0.0292(17) 0.0346(17) -0.0106(13) -0.0051(13) 0.0056(15)
O5 0.0408(16) 0.0453(16) 0.0447(16) -0.0129(14) -0.0129(12) 0.0072(13)
O6 0.0331(19) 0.063(2) 0.0337(18) -0.0118(16) -0.0019(14) -0.0013(15)
O7 0.048(2) 0.069(3) 0.0348(19) -0.0252(17) -0.0168(16) 0.020(2)
O8 0.038(2) 0.104(3) 0.0312(19) -0.0114(19) -0.0156(16) 0.013(2)
O9 0.0345(19) 0.0367(19) 0.0404(19) -0.0194(15) -0.0166(14) 0.0093(15)
O10 0.0260(17) 0.0331(18) 0.0399(18) -0.0110(14) -0.0043(13) 0.0045(15)
O11 0.0282(16) 0.0235(15) 0.0168(14) -0.0039(11) 0.0011(12) -0.0010(13)
O12 0.071(2) 0.0215(17) 0.0224(16) -0.0053(13) -0.0022(15) 0.0021(16)
O13 0.074(3) 0.055(3) 0.053(2) -0.0228(19) -0.014(2) 0.027(2)
O14 0.028(2) 0.097(3) 0.043(2) -0.029(2) -0.0006(16) -0.002(2)
O15 0.046(2) 0.084(3) 0.0292(18) -0.0254(18) -0.0107(15) 0.016(2)
O16 0.061(2) 0.072(2) 0.057(2) -0.0139(17) -0.0060(17) 0.0001(17)
O16' 0.061(2) 0.072(2) 0.057(2) -0.0139(17) -0.0060(17) 0.0001(17)
O1W 0.0245(16) 0.0325(17) 0.0264(16) -0.0009(12) -0.0047(12) 0.0011(13)
O2W 0.0291(16) 0.0219(15) 0.0255(15) -0.0019(12) -0.0014(12) 0.0018(13)
O3W 0.0308(19) 0.0283(18) 0.070(2) -0.0170(16) 0.0158(16) -0.0034(15)
O4W 0.055(2) 0.040(2) 0.046(2) -0.0172(16) -0.0045(17) -0.0017(18)
O5W 0.039(2) 0.068(3) 0.050(2) -0.0002(18) -0.0026(17) -0.0103(19)
O6W 0.051(4) 0.045(4) 0.039(4) -0.013(3) 0.004(3) -0.007(3)
O7W 0.038(2) 0.083(2) 0.063(2) -0.020(2) -0.0082(18) 0.0023(18)
O8W 0.0225(16) 0.0379(18) 0.0286(16) 0.0011(13) -0.0073(12) 0.0004(14)
O9W 0.0303(17) 0.0240(16) 0.0240(15) -0.0062(12) -0.0010(12) 0.0036(13)
O10W 0.064(2) 0.045(2) 0.0389(19) -0.0194(16) 0.0028(17) -0.0056(18)
O11W 0.0296(18) 0.0264(17) 0.058(2) -0.0129(15) 0.0137(15) -0.0050(14)
O12W 0.097(4) 0.049(3) 0.107(4) -0.002(2) -0.050(3) -0.003(3)
O13W 0.087(4) 0.091(4) 0.079(3) -0.011(3) 0.009(3) 0.012(3)
O14W 0.247(12) 0.236(11) 0.326(14) -0.054(10) -0.025(11) 0.005(10)
O15W 0.061(3) 0.070(3) 0.072(3) -0.023(2) 0.003(2) -0.005(2)
S1 0.0469(8) 0.0332(7) 0.0312(6) 0.0007(5) -0.0164(5) -0.0129(6)
S2 0.0473(8) 0.0332(7) 0.0267(6) -0.0059(5) -0.0130(5) -0.0094(6)
C1 0.025(2) 0.024(2) 0.017(2) -0.0032(16) -0.0011(17) 0.0023(19)
C2 0.024(2) 0.024(2) 0.019(2) -0.0059(17) 0.0033(17) -0.0029(19)
C3 0.031(3) 0.025(2) 0.030(2) -0.0090(18) -0.0003(19) -0.003(2)
C4 0.034(3) 0.028(2) 0.026(2) 0.0027(18) 0.0011(19) 0.000(2)
C5 0.029(2) 0.033(3) 0.018(2) -0.0033(18) -0.0012(17) 0.002(2)
C6 0.027(2) 0.032(2) 0.017(2) -0.0075(17) 0.0017(17) -0.003(2)
C7 0.034(3) 0.034(3) 0.029(2) -0.0065(19) -0.004(2) -0.012(2)
C8 0.042(3) 0.060(3) 0.024(2) -0.016(2) 0.001(2) -0.015(3)
C9 0.033(3) 0.064(4) 0.048(3) -0.025(3) 0.004(2) -0.001(3)
C10 0.034(3) 0.050(3) 0.040(3) -0.013(2) -0.009(2) 0.000(2)
C11 0.030(3) 0.036(3) 0.028(2) -0.0094(19) -0.0072(19) -0.003(2)
C12 0.033(2) 0.027(2) 0.023(2) -0.0029(17) -0.0074(17) -0.0071(19)
C13 0.020(2) 0.022(2) 0.022(2) -0.0011(17) -0.0049(17) -0.0025(18)
C14 0.021(2) 0.026(2) 0.024(2) -0.0042(18) 0.0022(17) 0.0003(19)
C15 0.0408(16) 0.0453(16) 0.0447(16) -0.0129(14) -0.0129(12) 0.0072(13)
C16 0.034(3) 0.043(3) 0.032(3) -0.008(2) -0.008(2) -0.006(2)
C17 0.036(3) 0.053(3) 0.031(3) -0.012(2) -0.004(2) 0.016(2)
C18 0.058(4) 0.068(4) 0.023(3) -0.013(2) 0.002(2) 0.021(3)
C19 0.040(3) 0.054(3) 0.024(2) -0.011(2) 0.000(2) 0.010(3)
C20 0.039(3) 0.061(3) 0.027(3) -0.009(2) 0.002(2) 0.022(3)
C21 0.028(2) 0.031(3) 0.023(2) 0.0003(18) -0.0002(18) 0.002(2)
C22 0.027(2) 0.027(2) 0.024(2) -0.0050(18) 0.0016(18) -0.0017(19)
C23 0.032(3) 0.053(3) 0.023(2) -0.005(2) 0.0059(19) 0.008(2)
C24 0.031(3) 0.036(3) 0.025(2) -0.0071(19) 0.0014(19) 0.009(2)
C25 0.042(3) 0.037(3) 0.021(2) -0.0055(19) 0.0007(19) 0.006(2)
C26 0.027(3) 0.049(3) 0.031(3) -0.009(2) 0.001(2) 0.013(2)
C27 0.028(2) 0.022(2) 0.016(2) -0.0070(16) 0.0015(17) -0.0005(19)
C28 0.027(2) 0.028(2) 0.022(2) -0.0057(18) 0.0004(17) -0.001(2)
C29 0.041(3) 0.029(3) 0.037(3) 0.001(2) -0.010(2) -0.012(2)
C30 0.051(3) 0.031(3) 0.038(3) 0.011(2) -0.010(2) -0.011(2)
C31 0.038(3) 0.041(3) 0.023(2) 0.002(2) -0.0087(19) -0.006(2)
C32 0.028(2) 0.027(2) 0.017(2) -0.0062(17) 0.0001(17) -0.0028(19)
C33 0.031(3) 0.031(3) 0.031(2) -0.0118(19) -0.0067(19) -0.005(2)
C34 0.037(2) 0.052(3) 0.058(2) -0.033(2) -0.0006(19) -0.001(2)
C35 0.038(2) 0.052(3) 0.065(2) -0.032(2) -0.0001(19) 0.002(2)
C36 0.045(3) 0.053(3) 0.065(3) -0.028(3) -0.027(3) 0.013(3)
C37 0.042(3) 0.050(3) 0.038(3) -0.021(2) -0.017(2) 0.010(3)
C38 0.030(3) 0.034(3) 0.030(2) -0.0118(19) -0.0062(19) -0.004(2)
C39 0.025(2) 0.029(2) 0.023(2) -0.0016(18) 0.0014(18) -0.004(2)
C40 0.019(2) 0.022(2) 0.025(2) -0.0031(17) -0.0068(17) 0.0004(18)
C41 0.034(3) 0.062(4) 0.021(2) -0.018(2) -0.011(2) 0.007(3)
C42 0.088(5) 0.072(4) 0.043(3) -0.029(3) -0.042(3) 0.036(4)
C43 0.036(3) 0.071(4) 0.028(3) -0.012(2) -0.003(2) 0.021(3)
C44 0.051(3) 0.064(4) 0.018(2) -0.012(2) -0.004(2) 0.017(3)
C45 0.043(3) 0.071(4) 0.019(2) -0.013(2) -0.002(2) 0.021(3)
C46 0.044(3) 0.055(3) 0.026(3) -0.010(2) -0.001(2) 0.023(3)
C47 0.028(2) 0.027(2) 0.021(2) -0.0013(17) 0.0005(17) -0.0003(19)
C48 0.031(2) 0.025(2) 0.022(2) -0.0048(17) -0.0002(18) -0.0025(19)
C49 0.042(3) 0.035(3) 0.024(2) -0.0034(19) 0.002(2) 0.017(2)
C50 0.039(3) 0.060(3) 0.022(2) -0.006(2) 0.002(2) 0.014(3)
C51 0.035(3) 0.051(3) 0.027(2) -0.005(2) 0.004(2) 0.018(2)
C52 0.046(3) 0.039(3) 0.021(2) -0.0060(19) 0.003(2) 0.011(2)

loop_
_atom_type_symbol
_atom_type_description
_atom_type_scat_dispersion_real
_atom_type_scat_dispersion_imag
_atom_type_scat_source
C C 0.0033 0.0016 'International Tables Vol C Tables 4.2.6.8 and 6.1.1.4'
H H 0.0000 0.0000 'International Tables Vol C Tables 4.2.6.8 and 6.1.1.4'
N N 0.0061 0.0033 'International Tables Vol C Tables 4.2.6.8 and 6.1.1.4'
O O 0.0106 0.0060 'International Tables Vol C Tables 4.2.6.8 and 6.1.1.4'
S S 0.1246 0.1234 'International Tables Vol C Tables 4.2.6.8 and 6.1.1.4'
Zn Zn 0.2839 1.4301 'International Tables Vol C Tables 4.2.6.8 and 6.1.1.4'

loop_
_geom_angle_atom_site_label_1
_geom_angle_atom_site_label_2
_geom_angle_atom_site_label_3
_geom_angle
_geom_angle_site_symmetry_1
_geom_angle_site_symmetry_3
O3W Zn1 O1W 171.09(12) . .
O3W Zn1 O2 87.28(12) . .
O1W Zn1 O2 84.24(10) . .
O3W Zn1 N4 94.94(13) . 2_564
O1W Zn1 N4 93.36(12) . 2_564
O2 Zn1 N4 175.76(13) . 2_564
O3W Zn1 O2W 92.15(12) . .
O1W Zn1 O2W 90.70(11) . .
O2 Zn1 O2W 90.97(10) . .
N4 Zn1 O2W 92.55(12) 2_564 .
O3W Zn1 O4W 90.83(13) . .
O1W Zn1 O4W 86.33(12) . .
O2 Zn1 O4W 89.07(11) . .
N4 Zn1 O4W 87.30(13) 2_564 .
O2W Zn1 O4W 177.01(12) . .
O15 Zn2 O6 119.04(14) 2_756 .
O15 Zn2 N3 125.98(14) 2_756 .
O6 Zn2 N3 109.57(13) . .
O15 Zn2 O5W 99.08(16) 2_756 .
O6 Zn2 O5W 91.28(15) . .
N3 Zn2 O5W 102.07(15) . .
O7 Zn3 O14 111.78(14) . 2_756
O7 Zn3 N1 141.89(14) . .
O14 Zn3 N1 103.90(14) 2_756 .
O7 Zn3 O7W 95.15(16) . .
O14 Zn3 O7W 93.54(16) 2_756 .
N1 Zn3 O7W 95.60(16) . .
O7 Zn3 O6W 85.31(19) . .
O14 Zn3 O6W 99.1(2) 2_756 .
N1 Zn3 O6W 76.1(2) . .
O7W Zn3 O6W 166.19(19) . .
O11W Zn4 O8W 169.84(11) . .
O11W Zn4 O11 86.50(11) . .
O8W Zn4 O11 83.82(11) . .
O11W Zn4 O9W 91.37(12) . .
O8W Zn4 O9W 92.05(11) . .
O11 Zn4 O9W 91.86(10) . .
O11W Zn4 N2 94.71(13) . .
O8W Zn4 N2 94.77(12) . .
O11 Zn4 N2 176.48(13) . .
O9W Zn4 N2 91.42(12) . .
O11W Zn4 O10W 92.21(13) . .
O8W Zn4 O10W 84.52(13) . .
O11 Zn4 O10W 89.00(11) . .
O9W Zn4 O10W 176.36(12) . .
N2 Zn4 O10W 87.66(13) . .
C18 N1 C17 116.8(4) . .
C18 N1 Zn3 124.9(3) . .
C17 N1 Zn3 117.9(3) . .
C25 N2 C26 116.3(3) . .
C25 N2 Zn4 117.5(3) . .
C26 N2 Zn4 124.7(3) . .
C44 N3 C43 116.2(4) . .
C44 N3 Zn2 126.5(3) . .
C43 N3 Zn2 117.3(3) . .
C51 N4 C52 116.4(3) . .
C51 N4 Zn1 124.8(3) . 2_564
C52 N4 Zn1 117.1(3) . 2_564
C13 O2 Zn1 126.1(2) . .
C15 O6 Zn2 107.1(3) . .
C16 O7 Zn3 112.5(3) . .
C40 O11 Zn4 124.6(2) . .
C41 O14 Zn3 124.0(4) . 2_756
C42 O15 Zn2 121.9(3) . 2_756
C6 S1 C7 103.5(2) . .
C33 S2 C32 102.9(2) . .
C2 C1 C6 120.1(4) . .
C2 C1 C13 119.8(3) . .
C6 C1 C13 120.1(4) . .
C3 C2 C1 119.6(4) . .
C3 C2 C14 119.0(4) . .
C1 C2 C14 121.2(3) . .
C4 C3 C2 119.4(4) . .
C5 C4 C3 121.3(4) . .
C4 C5 C6 120.2(4) . .
C5 C6 C1 119.2(4) . .
C5 C6 S1 122.9(3) . .
C1 C6 S1 117.9(3) . .
C8 C7 C12 120.3(4) . .
C8 C7 S1 118.8(3) . .
C12 C7 S1 120.4(3) . .
C7 C8 C9 120.7(4) . .
C10 C9 C8 118.9(5) . .
C9 C10 C11 122.0(4) . .
C10 C11 C12 119.1(4) . .
C10 C11 C16 119.2(4) . .
C12 C11 C16 121.7(4) . .
C7 C12 C11 119.0(4) . .
C7 C12 C15 118.8(4) . .
C11 C12 C15 122.1(4) . .
O1 C13 O2 125.9(4) . .
O1 C13 C1 117.9(4) . .
O2 C13 C1 116.3(4) . .
O4 C14 O3 124.0(4) . .
O4 C14 C2 118.2(4) . .
O3 C14 C2 117.8(3) . .
O5 C15 O6 123.7(5) . .
O5 C15 C12 121.7(5) . .
O6 C15 C12 114.4(4) . .
O8 C16 O7 122.2(4) . .
O8 C16 C11 121.1(4) . .
O7 C16 C11 116.7(4) . .
N1 C17 C19 123.0(4) . .
N1 C18 C20 123.3(4) . .
C17 C19 C21 120.1(4) . .
C21 C20 C18 120.4(4) . .
C20 C21 C19 116.1(4) . .
C20 C21 C22 122.4(4) . .
C19 C21 C22 121.3(4) . .
C23 C22 C24 115.9(4) . .
C23 C22 C21 122.8(4) . .
C24 C22 C21 121.0(4) . .
C26 C23 C22 120.8(4) . .
C25 C24 C22 120.0(4) . .
N2 C25 C24 123.6(4) . .
N2 C26 C23 123.0(4) . .
C28 C27 C32 119.7(4) . .
C28 C27 C40 120.0(3) . .
C32 C27 C40 120.1(4) . .
C27 C28 C29 120.2(4) . .
C27 C28 C39 119.8(4) . .
C29 C28 C39 119.8(4) . .
C30 C29 C28 119.4(4) . .
C31 C30 C29 121.0(4) . .
C30 C31 C32 120.9(4) . .
C31 C32 C27 118.7(4) . .
C31 C32 S2 124.1(3) . .
C27 C32 S2 117.2(3) . .
C34 C33 C38 120.6(4) . .
C34 C33 S2 119.5(4) . .
C38 C33 S2 119.8(3) . .
C35 C34 C33 120.2(5) . .
C36 C35 C34 119.5(5) . .
C35 C36 C37 121.4(5) . .
C36 C37 C38 119.8(4) . .
C36 C37 C42 119.6(4) . .
C38 C37 C42 120.5(4) . .
C33 C38 C37 118.4(4) . .
C33 C38 C41 119.5(4) . .
C37 C38 C41 122.1(4) . .
O10 C39 O9 124.2(4) . .
O10 C39 C28 117.5(4) . .
O9 C39 C28 118.2(3) . .
O12 C40 O11 125.2(4) . .
O12 C40 C27 118.4(4) . .
O11 C40 C27 116.4(3) . .
O13 C41 O14 126.8(5) . .
O13 C41 C38 118.6(5) . .
O14 C41 C38 114.5(5) . .
O15 C42 O16 120.3(5) . .
O15 C42 O16' 106.8(7) . .
O16 C42 O16' 63.8(6) . .
O15 C42 C37 121.2(4) . .
O16 C42 C37 112.0(5) . .
O16' C42 C37 119.4(7) . .
N3 C43 C45 123.0(4) . .
N3 C44 C46 124.0(4) . .
C43 C45 C47 121.1(4) . .
C44 C46 C47 120.1(4) . .
C46 C47 C45 115.5(4) . .
C46 C47 C48 122.8(4) . .
C45 C47 C48 121.7(4) . .
C49 C48 C50 115.4(4) . .
C49 C48 C47 120.6(4) . .
C50 C48 C47 123.8(4) . .
C52 C49 C48 120.5(4) . .
C51 C50 C48 120.2(4) . .
N4 C51 C50 123.5(4) . .
N4 C52 C49 123.7(4) . .

loop_
_geom_bond_atom_site_label_1
_geom_bond_atom_site_label_2
_geom_bond_distance
_geom_bond_site_symmetry_2
Zn1 O3W 2.035(3) .
Zn1 O1W 2.062(3) .
Zn1 O2 2.122(3) .
Zn1 N4 2.129(3) 2_564
Zn1 O2W 2.160(3) .
Zn1 O4W 2.221(3) .
Zn2 O15 1.929(3) 2_756
Zn2 O6 1.989(3) .
Zn2 N3 2.037(3) .
Zn2 O5W 2.055(4) .
Zn3 O7 1.932(3) .
Zn3 O14 1.973(3) 2_756
Zn3 N1 2.025(4) .
Zn3 O7W 2.066(4) .
Zn3 O6W 2.386(6) .
Zn4 O11W 2.049(3) .
Zn4 O8W 2.067(3) .
Zn4 O11 2.110(2) .
Zn4 O9W 2.126(3) .
Zn4 N2 2.133(3) .
Zn4 O10W 2.255(3) .
N1 C18 1.320(6) .
N1 C17 1.340(6) .
N2 C25 1.332(5) .
N2 C26 1.341(5) .
N3 C44 1.324(5) .
N3 C43 1.328(5) .
N4 C51 1.332(5) .
N4 C52 1.334(5) .
N4 Zn1 2.129(3) 2_564
O1 C13 1.234(5) .
O2 C13 1.267(4) .
O3 C14 1.259(5) .
O4 C14 1.249(4) .
O5 C15 1.233(6) .
O6 C15 1.270(6) .
O7 C16 1.264(5) .
O8 C16 1.242(5) .
O9 C39 1.260(5) .
O10 C39 1.252(5) .
O11 C40 1.278(5) .
O12 C40 1.244(5) .
O13 C41 1.238(6) .
O14 C41 1.264(6) .
O14 Zn3 1.973(3) 2_756
O15 C42 1.202(6) .
O15 Zn2 1.929(3) 2_756
O16 C42 1.352(6) .
O16' C42 1.354(6) .
S1 C6 1.783(5) .
S1 C7 1.788(4) .
S2 C33 1.775(4) .
S2 C32 1.783(5) .
C1 C2 1.395(6) .
C1 C6 1.410(5) .
C1 C13 1.503(5) .
C2 C3 1.394(6) .
C2 C14 1.511(5) .
C3 C4 1.393(6) .
C4 C5 1.368(6) .
C5 C6 1.391(6) .
C7 C8 1.378(6) .
C7 C12 1.397(6) .
C8 C9 1.385(6) .
C9 C10 1.369(6) .
C10 C11 1.384(6) .
C11 C12 1.401(6) .
C11 C16 1.504(6) .
C12 C15 1.521(7) .
C17 C19 1.379(6) .
C18 C20 1.382(6) .
C19 C21 1.385(6) .
C20 C21 1.377(6) .
C21 C22 1.478(5) .
C22 C23 1.380(6) .
C22 C24 1.386(6) .
C23 C26 1.371(6) .
C24 C25 1.378(6) .
C27 C28 1.391(6) .
C27 C32 1.408(5) .
C27 C40 1.492(5) .
C28 C29 1.392(6) .
C28 C39 1.525(6) .
C29 C30 1.383(6) .
C30 C31 1.362(7) .
C31 C32 1.396(6) .
C33 C34 1.389(6) .
C33 C38 1.394(6) .
C34 C35 1.381(7) .
C35 C36 1.372(7) .
C36 C37 1.378(7) .
C37 C38 1.407(6) .
C37 C42 1.499(7) .
C38 C41 1.520(6) .
C43 C45 1.370(6) .
C44 C46 1.375(6) .
C45 C47 1.380(6) .
C46 C47 1.377(6) .
C47 C48 1.481(5) .
C48 C49 1.387(6) .
C48 C50 1.400(6) .
C49 C52 1.370(6) .
C50 C51 1.372(6) .
